data_4345463
loop_
_publ_author_name
'Reesbeck, Megan E.'
'Grubel, Katarzyna'
'Kim, Daniel'
'Brennessel, William W.'
'Mercado, Brandon Q.'
'Holland, Patrick L.'

_publ_section_title
;
 Diazoalkanes in Low-Coordinate Iron Chemistry: Bimetallic Diazoalkyl and
 Alkylidene Complexes of Iron(II).
;
_journal_issue 3
_journal_name_full 'Inorganic chemistry'
_journal_page_first 1019
_journal_page_last 1022
_journal_paper_doi 10.1021/acs.inorgchem.6b01952
_journal_volume 56
_journal_year 2017
_chemical_formula_moiety 'C52 H72 Fe2 N8 Si2'
_chemical_formula_sum 'C52 H72 Fe2 N8 Si2'
_chemical_formula_weight 977.05
_space_group_crystal_system monoclinic
_space_group_IT_number 14
_space_group_name_Hall '-P 2ybc'
_space_group_name_H-M_alt 'P 1 21/c 1'
_symmetry_space_group_name_Hall '-P 2ybc'
_symmetry_space_group_name_H-M 'P 1 21/c 1'
_atom_sites_solution_hydrogens geom
_atom_sites_solution_primary direct
_atom_sites_solution_secondary difmap
_audit_creation_method SHELXL-2014/6
_cell_angle_alpha 90
_cell_angle_beta 119.199(8)
_cell_angle_gamma 90
_cell_formula_units_Z 2
_cell_length_a 13.0932(9)
_cell_length_b 18.0034(8)
_cell_length_c 12.9943(9)
_cell_measurement_reflns_used 32568
_cell_measurement_temperature 93(2)
_cell_measurement_theta_max 27.5
_cell_measurement_theta_min 3.1
_cell_volume 2673.8(4)
_computing_cell_refinement 'CrystalClear-SM Expert 2.0 r15 (Rigaku, 2011)'
_computing_data_collection 'CrystalClear-SM Expert 2.0 r15 (Rigaku, 2011)'
_computing_data_reduction 'CrystalClear-SM Expert 2.0 r15 (Rigaku, 2011)'
_computing_molecular_graphics
; 
 'Rigaku R-AXIS RAPID, Rigaku R_AXIS RAPID imaging plate' 
;
_computing_publication_material 'SHELXL-2013 (Sheldrick, 2013)'
_computing_structure_refinement 'SHELXL-2014/6 (Sheldrick, 2014)'
_computing_structure_solution 'SHELXS-2013 (Sheldrick, 2013)'
_diffrn_ambient_temperature 93(2)
_diffrn_detector_area_resol_mean 10
_diffrn_measured_fraction_theta_full 0.998
_diffrn_measured_fraction_theta_max 0.998
_diffrn_measurement_device_type 'Rigaku R-AXIS RAPID imaging plate'
_diffrn_measurement_method \w
_diffrn_radiation_type MoK\a
_diffrn_radiation_wavelength 0.71075
_diffrn_reflns_av_R_equivalents 0.1079
_diffrn_reflns_av_unetI/netI 0.0504
_diffrn_reflns_Laue_measured_fraction_full 0.998
_diffrn_reflns_Laue_measured_fraction_max 0.998
_diffrn_reflns_limit_h_max 16
_diffrn_reflns_limit_h_min -16
_diffrn_reflns_limit_k_max 23
_diffrn_reflns_limit_k_min -23
_diffrn_reflns_limit_l_max 16
_diffrn_reflns_limit_l_min -16
_diffrn_reflns_number 60140
_diffrn_reflns_point_group_measured_fraction_full 0.998
_diffrn_reflns_point_group_measured_fraction_max 0.998
_diffrn_reflns_theta_full 25.242
_diffrn_reflns_theta_max 27.483
_diffrn_reflns_theta_min 3.136
_diffrn_source 'Sealed Tube'
_exptl_absorpt_coefficient_mu 0.628
_exptl_absorpt_correction_T_max 0.963
_exptl_absorpt_correction_T_min 0.731
_exptl_absorpt_correction_type multi-scan
_exptl_absorpt_process_details 'Jacobson, R. (1998) Private Communication'
_exptl_crystal_colour Orange
_exptl_crystal_density_diffrn 1.214
_exptl_crystal_density_method 'not measured'
_exptl_crystal_description Plate
_exptl_crystal_F_000 1040
_exptl_crystal_size_max 0.250
_exptl_crystal_size_mid 0.250
_exptl_crystal_size_min 0.060
_refine_diff_density_max 0.436
_refine_diff_density_min -0.387
_refine_diff_density_rms 0.065
_refine_ls_extinction_method none
_refine_ls_goodness_of_fit_ref 1.058
_refine_ls_hydrogen_treatment constr
_refine_ls_matrix_type full
_refine_ls_number_parameters 317
_refine_ls_number_reflns 6112
_refine_ls_number_restraints 0
_refine_ls_restrained_S_all 1.058
_refine_ls_R_factor_all 0.0757
_refine_ls_R_factor_gt 0.0570
_refine_ls_shift/su_max 0.000
_refine_ls_shift/su_mean 0.000
_refine_ls_structure_factor_coef Fsqd
_refine_ls_weighting_details 'w=1/[\s^2^(Fo^2^)+(0.0475P)^2^+2.4236P] where P=(Fo^2^+2Fc^2^)/3'
_refine_ls_weighting_scheme calc
_refine_ls_wR_factor_gt 0.1208
_refine_ls_wR_factor_ref 0.1295
_reflns_Friedel_coverage 0.000
_reflns_number_gt 4782
_reflns_number_total 6112
_reflns_threshold_expression 'I > 2\s(I)'
_cod_data_source_file ic6b01952_si_004.cif
_cod_data_source_block spider-14137
_cod_original_cell_volume 2673.8(3)
_cod_database_code 4345463
_shelx_space_group_comment
; 
The symmetry employed for this shelxl refinement is uniquely defined 
by the following loop, which should always be used as a source of 
symmetry information in preference to the above space-group names. 
They are only intended as comments. 
;
_shelx_estimated_absorpt_t_min 0.859
_shelx_estimated_absorpt_t_max 0.963
_shelxl_version_number 2014/6

loop_
_space_group_symop_operation_xyz
'x, y, z'
'-x, y+1/2, -z+1/2'
'-x, -y, -z'
'x, -y-1/2, z-1/2'

loop_
_atom_site_label
_atom_site_type_symbol
_atom_site_fract_x
_atom_site_fract_y
_atom_site_fract_z
_atom_site_U_iso_or_equiv
_atom_site_adp_type
_atom_site_occupancy
_atom_site_site_symmetry_order
_atom_site_calc_flag
_atom_site_refinement_flags_posn
_atom_site_refinement_flags_adp
_atom_site_refinement_flags_occupancy
_atom_site_disorder_assembly
_atom_site_disorder_group
Fe1 Fe 0.42111(3) 0.46502(2) 0.54146(3) 0.02790(12) Uani 1 1 d . . . . .
N11 N 0.27042(18) 0.40952(12) 0.47636(19) 0.0290(5) Uani 1 1 d . . . . .
N21 N 0.43128(19) 0.46664(12) 0.70006(19) 0.0308(5) Uani 1 1 d . . . . .
C11 C 0.3658(3) 0.46780(18) 0.8476(3) 0.0436(7) Uani 1 1 d . . . . .
H11A H 0.4492 0.4600 0.9025 0.065 Uiso 1 1 calc R U . . .
H11B H 0.3196 0.4314 0.8636 0.065 Uiso 1 1 calc R U . . .
H11C H 0.3435 0.5181 0.8579 0.065 Uiso 1 1 calc R U . . .
C21 C 0.3427(2) 0.45843(15) 0.7222(2) 0.0327(6) Uani 1 1 d . . . . .
C31 C 0.2276(2) 0.43921(15) 0.6342(2) 0.0320(6) Uani 1 1 d . . . . .
C41 C 0.1984(2) 0.41025(14) 0.5226(2) 0.0297(6) Uani 1 1 d . . . . .
C51 C 0.0785(2) 0.37482(15) 0.4521(3) 0.0355(6) Uani 1 1 d . . . . .
H51A H 0.0204 0.4134 0.4089 0.053 Uiso 1 1 calc R U . . .
H51B H 0.0577 0.3492 0.5058 0.053 Uiso 1 1 calc R U . . .
H51C H 0.0801 0.3390 0.3962 0.053 Uiso 1 1 calc R U . . .
C61 C 0.1316(3) 0.44394(17) 0.6682(3) 0.0398(7) Uani 1 1 d . . . . .
H61A H 0.0568 0.4551 0.5980 0.060 Uiso 1 1 calc R U . . .
H61B H 0.1505 0.4834 0.7267 0.060 Uiso 1 1 calc R U . . .
H61C H 0.1258 0.3964 0.7017 0.060 Uiso 1 1 calc R U . . .
C12 C 0.2359(2) 0.37058(15) 0.3680(2) 0.0308(6) Uani 1 1 d . . . . .
C22 C 0.2831(2) 0.29993(15) 0.3723(3) 0.0340(6) Uani 1 1 d . . . . .
C32 C 0.2483(3) 0.26188(16) 0.2668(3) 0.0411(7) Uani 1 1 d . . . . .
H32 H 0.2797 0.2140 0.2686 0.049 Uiso 1 1 calc R U . . .
C42 C 0.1698(3) 0.29223(18) 0.1606(3) 0.0456(7) Uani 1 1 d . . . . .
H42 H 0.1465 0.2653 0.0897 0.055 Uiso 1 1 calc R U . . .
C52 C 0.1244(3) 0.36207(17) 0.1567(3) 0.0421(7) Uani 1 1 d . . . . .
H52 H 0.0695 0.3826 0.0827 0.051 Uiso 1 1 calc R U . . .
C62 C 0.1580(2) 0.40307(15) 0.2594(2) 0.0356(6) Uani 1 1 d . . . . .
C72 C 0.3698(3) 0.26619(16) 0.4886(3) 0.0435(7) Uani 1 1 d . . . . .
H72A H 0.4436 0.2938 0.5215 0.065 Uiso 1 1 calc R U . . .
H72B H 0.3838 0.2142 0.4766 0.065 Uiso 1 1 calc R U . . .
H72C H 0.3385 0.2686 0.5434 0.065 Uiso 1 1 calc R U . . .
C82 C 0.1124(3) 0.48080(16) 0.2521(3) 0.0417(7) Uani 1 1 d . . . . .
H82A H 0.0343 0.4787 0.2447 0.063 Uiso 1 1 calc R U . . .
H82B H 0.1079 0.5060 0.1832 0.063 Uiso 1 1 calc R U . . .
H82C H 0.1654 0.5082 0.3237 0.063 Uiso 1 1 calc R U . . .
C13 C 0.5470(2) 0.47899(16) 0.7953(2) 0.0355(6) Uani 1 1 d . . . . .
C23 C 0.6197(3) 0.41804(18) 0.8494(2) 0.0409(7) Uani 1 1 d . . . . .
C33 C 0.7339(3) 0.4313(2) 0.9378(3) 0.0490(8) Uani 1 1 d . . . . .
H33 H 0.7851 0.3905 0.9742 0.059 Uiso 1 1 calc R U . . .
C43 C 0.7739(3) 0.5027(2) 0.9732(3) 0.0522(9) Uani 1 1 d . . . . .
H43 H 0.8517 0.5107 1.0347 0.063 Uiso 1 1 calc R U . . .
C53 C 0.7010(3) 0.5623(2) 0.9196(3) 0.0497(8) Uani 1 1 d . . . . .
H53 H 0.7290 0.6113 0.9453 0.060 Uiso 1 1 calc R U . . .
C63 C 0.5872(3) 0.55210(18) 0.8283(3) 0.0409(7) Uani 1 1 d . . . . .
C73 C 0.5740(3) 0.33975(19) 0.8136(3) 0.0509(8) Uani 1 1 d . . . . .
H73A H 0.5140 0.3298 0.8362 0.076 Uiso 1 1 calc R U . . .
H73B H 0.6385 0.3044 0.8535 0.076 Uiso 1 1 calc R U . . .
H73C H 0.5399 0.3344 0.7281 0.076 Uiso 1 1 calc R U . . .
C83 C 0.5087(3) 0.61700(18) 0.7669(3) 0.0496(8) Uani 1 1 d . . . . .
H83A H 0.4782 0.6126 0.6817 0.074 Uiso 1 1 calc R U . . .
H83B H 0.5533 0.6633 0.7953 0.074 Uiso 1 1 calc R U . . .
H83C H 0.4434 0.6175 0.7836 0.074 Uiso 1 1 calc R U . . .
N14 N 0.5798(8) 0.4463(5) 0.5574(6) 0.0249(13) Uani 0.67 1 d . . P A 1
N24 N 0.650(2) 0.3925(15) 0.5998(11) 0.032(2) Uani 0.67 1 d . . P A 1
N1B N 0.5576(18) 0.4346(13) 0.5214(13) 0.038(4) Uani 0.33 1 d . . P A 2
N2B N 0.637(4) 0.390(3) 0.569(2) 0.029(4) Uani 0.33 1 d . . P A 2
C34 C 0.7150(3) 0.34374(19) 0.6340(3) 0.0516(8) Uani 1 1 d . . . . .
Si44 Si 0.83530(7) 0.27982(4) 0.67331(7) 0.0372(2) Uani 1 1 d . . . . .
C54 C 0.9657(3) 0.31377(19) 0.8087(3) 0.0544(9) Uani 1 1 d . . . . .
H54A H 0.9826 0.3651 0.7966 0.082 Uiso 1 1 calc R U . . .
H54B H 1.0332 0.2823 0.8256 0.082 Uiso 1 1 calc R U . . .
H54C H 0.9503 0.3119 0.8752 0.082 Uiso 1 1 calc R U . . .
C64 C 0.8647(3) 0.2820(2) 0.5475(3) 0.0560(9) Uani 1 1 d . . . . .
H64A H 0.7941 0.2671 0.4753 0.084 Uiso 1 1 calc R U . . .
H64B H 0.9285 0.2476 0.5627 0.084 Uiso 1 1 calc R U . . .
H64C H 0.8871 0.3324 0.5381 0.084 Uiso 1 1 calc R U . . .
C74 C 0.7888(3) 0.18653(17) 0.6963(3) 0.0474(8) Uani 1 1 d . . . . .
H74A H 0.7739 0.1884 0.7632 0.071 Uiso 1 1 calc R U . . .
H74B H 0.8508 0.1504 0.7126 0.071 Uiso 1 1 calc R U . . .
H74C H 0.7172 0.1716 0.6251 0.071 Uiso 1 1 calc R U . . .

loop_
_atom_site_aniso_label
_atom_site_aniso_U_11
_atom_site_aniso_U_22
_atom_site_aniso_U_33
_atom_site_aniso_U_23
_atom_site_aniso_U_13
_atom_site_aniso_U_12
Fe1 0.0252(2) 0.0335(2) 0.0282(2) 0.00018(16) 0.01556(16) -0.00051(15)
N11 0.0283(11) 0.0300(11) 0.0312(11) -0.0005(9) 0.0165(9) -0.0019(9)
N21 0.0300(12) 0.0384(12) 0.0276(11) -0.0007(10) 0.0168(9) -0.0021(9)
C11 0.0423(17) 0.0585(19) 0.0370(16) -0.0056(14) 0.0248(14) -0.0046(14)
C21 0.0384(15) 0.0317(14) 0.0364(14) 0.0003(11) 0.0247(13) -0.0006(11)
C31 0.0322(14) 0.0323(13) 0.0384(15) 0.0015(12) 0.0227(12) 0.0000(11)
C41 0.0272(13) 0.0286(13) 0.0359(14) 0.0048(11) 0.0173(11) 0.0022(10)
C51 0.0325(15) 0.0334(14) 0.0447(16) 0.0001(12) 0.0221(13) -0.0045(11)
C61 0.0378(16) 0.0457(17) 0.0452(17) 0.0020(13) 0.0276(14) 0.0021(13)
C12 0.0272(13) 0.0326(14) 0.0338(14) -0.0020(11) 0.0159(11) -0.0049(11)
C22 0.0305(15) 0.0345(14) 0.0431(16) -0.0027(12) 0.0227(13) -0.0038(11)
C32 0.0457(18) 0.0325(15) 0.0543(19) -0.0092(13) 0.0315(15) -0.0076(12)
C42 0.0518(19) 0.0461(18) 0.0435(18) -0.0143(14) 0.0268(16) -0.0117(14)
C52 0.0400(17) 0.0500(18) 0.0332(15) -0.0041(13) 0.0154(13) -0.0078(13)
C62 0.0326(15) 0.0364(15) 0.0382(15) -0.0014(12) 0.0175(12) -0.0049(11)
C72 0.0472(18) 0.0335(15) 0.0519(18) 0.0014(13) 0.0258(15) 0.0058(13)
C82 0.0390(17) 0.0410(16) 0.0382(16) 0.0016(13) 0.0134(13) 0.0032(13)
C13 0.0331(15) 0.0504(17) 0.0290(14) -0.0001(12) 0.0198(12) -0.0020(12)
C23 0.0352(16) 0.0594(19) 0.0323(15) 0.0058(14) 0.0197(13) -0.0009(14)
C33 0.0378(17) 0.076(2) 0.0360(16) 0.0112(16) 0.0200(14) 0.0053(16)
C43 0.0324(17) 0.093(3) 0.0313(16) -0.0081(17) 0.0158(13) -0.0122(18)
C53 0.0447(19) 0.070(2) 0.0403(17) -0.0151(16) 0.0256(15) -0.0173(17)
C63 0.0413(17) 0.0544(19) 0.0355(15) -0.0093(13) 0.0254(14) -0.0071(14)
C73 0.0431(18) 0.057(2) 0.0504(19) 0.0134(16) 0.0211(15) 0.0072(15)
C83 0.0508(19) 0.0494(19) 0.0508(19) -0.0136(15) 0.0266(16) -0.0113(15)
N14 0.017(3) 0.031(3) 0.025(3) 0.005(3) 0.009(3) 0.001(2)
N24 0.033(5) 0.044(3) 0.026(6) 0.001(6) 0.019(6) -0.003(3)
N1B 0.033(9) 0.041(7) 0.037(9) -0.004(7) 0.015(7) 0.006(6)
N2B 0.026(8) 0.044(8) 0.020(11) 0.006(11) 0.015(10) 0.001(6)
C34 0.0432(19) 0.0438(18) 0.078(2) 0.0175(17) 0.0373(18) 0.0114(15)
Si44 0.0346(4) 0.0378(4) 0.0400(4) 0.0043(3) 0.0189(4) 0.0059(3)
C54 0.057(2) 0.0443(18) 0.0503(19) 0.0023(15) 0.0170(16) -0.0014(16)
C64 0.052(2) 0.068(2) 0.062(2) -0.0068(18) 0.0390(18) -0.0095(17)
C74 0.054(2) 0.0388(16) 0.0446(18) 0.0034(14) 0.0201(15) 0.0010(14)

loop_
_atom_type_symbol
_atom_type_description
_atom_type_scat_dispersion_real
_atom_type_scat_dispersion_imag
_atom_type_scat_source
C C 0.0033 0.0016 'International Tables Vol C Tables 4.2.6.8 and 6.1.1.4'
H H 0.0000 0.0000 'International Tables Vol C Tables 4.2.6.8 and 6.1.1.4'
Fe Fe 0.3463 0.8444 'International Tables Vol C Tables 4.2.6.8 and 6.1.1.4'
N N 0.0061 0.0033 'International Tables Vol C Tables 4.2.6.8 and 6.1.1.4'
Si Si 0.0817 0.0704 'International Tables Vol C Tables 4.2.6.8 and 6.1.1.4'

loop_
_geom_angle_atom_site_label_1
_geom_angle_atom_site_label_2
_geom_angle_atom_site_label_3
_geom_angle
_geom_angle_site_symmetry_3
N11 Fe1 N21 89.95(9) .
N11 Fe1 N1B 124.6(5) .
N21 Fe1 N1B 121.5(5) .
N11 Fe1 N14 135.8(2) .
N21 Fe1 N14 110.5(2) .
N11 Fe1 N14 115.0(2) 3_666
N21 Fe1 N14 127.8(2) 3_666
N14 Fe1 N14 83.4(4) 3_666
N11 Fe1 N1B 124.7(5) 3_666
N21 Fe1 N1B 116.3(5) 3_666
N1B Fe1 N1B 83.5(10) 3_666
C41 N11 C12 119.4(2) .
C41 N11 Fe1 124.79(18) .
C12 N11 Fe1 115.70(16) .
C21 N21 C13 119.8(2) .
C21 N21 Fe1 126.40(18) .
C13 N21 Fe1 113.81(16) .
C21 C11 H11A 109.5 .
C21 C11 H11B 109.5 .
H11A C11 H11B 109.5 .
C21 C11 H11C 109.5 .
H11A C11 H11C 109.5 .
H11B C11 H11C 109.5 .
N21 C21 C31 123.2(2) .
N21 C21 C11 118.8(2) .
C31 C21 C11 118.0(2) .
C41 C31 C21 124.6(2) .
C41 C31 C61 118.1(2) .
C21 C31 C61 117.0(2) .
N11 C41 C31 124.6(2) .
N11 C41 C51 118.1(2) .
C31 C41 C51 117.3(2) .
C41 C51 H51A 109.5 .
C41 C51 H51B 109.5 .
H51A C51 H51B 109.5 .
C41 C51 H51C 109.5 .
H51A C51 H51C 109.5 .
H51B C51 H51C 109.5 .
C31 C61 H61A 109.5 .
C31 C61 H61B 109.5 .
H61A C61 H61B 109.5 .
C31 C61 H61C 109.5 .
H61A C61 H61C 109.5 .
H61B C61 H61C 109.5 .
C22 C12 C62 120.6(3) .
C22 C12 N11 118.8(2) .
C62 C12 N11 120.6(2) .
C32 C22 C12 118.6(3) .
C32 C22 C72 120.9(3) .
C12 C22 C72 120.5(2) .
C42 C32 C22 121.2(3) .
C42 C32 H32 119.4 .
C22 C32 H32 119.4 .
C32 C42 C52 119.9(3) .
C32 C42 H42 120.0 .
C52 C42 H42 120.0 .
C42 C52 C62 121.2(3) .
C42 C52 H52 119.4 .
C62 C52 H52 119.4 .
C52 C62 C12 118.4(3) .
C52 C62 C82 120.1(3) .
C12 C62 C82 121.5(3) .
C22 C72 H72A 109.5 .
C22 C72 H72B 109.5 .
H72A C72 H72B 109.5 .
C22 C72 H72C 109.5 .
H72A C72 H72C 109.5 .
H72B C72 H72C 109.5 .
C62 C82 H82A 109.5 .
C62 C82 H82B 109.5 .
H82A C82 H82B 109.5 .
C62 C82 H82C 109.5 .
H82A C82 H82C 109.5 .
H82B C82 H82C 109.5 .
C23 C13 C63 121.4(3) .
C23 C13 N21 119.2(3) .
C63 C13 N21 119.4(3) .
C33 C23 C13 118.4(3) .
C33 C23 C73 121.2(3) .
C13 C23 C73 120.4(3) .
C43 C33 C23 121.0(3) .
C43 C33 H33 119.5 .
C23 C33 H33 119.5 .
C53 C43 C33 120.1(3) .
C53 C43 H43 120.0 .
C33 C43 H43 120.0 .
C43 C53 C63 121.1(3) .
C43 C53 H53 119.4 .
C63 C53 H53 119.4 .
C53 C63 C13 118.0(3) .
C53 C63 C83 121.3(3) .
C13 C63 C83 120.6(3) .
C23 C73 H73A 109.5 .
C23 C73 H73B 109.5 .
H73A C73 H73B 109.5 .
C23 C73 H73C 109.5 .
H73A C73 H73C 109.5 .
H73B C73 H73C 109.5 .
C63 C83 H83A 109.5 .
C63 C83 H83B 109.5 .
H83A C83 H83B 109.5 .
C63 C83 H83C 109.5 .
H83A C83 H83C 109.5 .
H83B C83 H83C 109.5 .
N24 N14 Fe1 131.8(13) .
N24 N14 Fe1 130.9(12) 3_666
Fe1 N14 Fe1 96.6(4) 3_666
C34 N24 N14 176.5(18) .
N2B N1B Fe1 135(2) .
N2B N1B Fe1 122(3) 3_666
Fe1 N1B Fe1 96.5(10) 3_666
N1B N2B C34 170(3) .
N24 C34 Si44 166.5(12) .
N2B C34 Si44 155.9(16) .
C34 Si44 C64 105.30(17) .
C34 Si44 C54 109.22(17) .
C64 Si44 C54 109.71(17) .
C34 Si44 C74 108.15(15) .
C64 Si44 C74 112.68(16) .
C54 Si44 C74 111.53(15) .
Si44 C54 H54A 109.5 .
Si44 C54 H54B 109.5 .
H54A C54 H54B 109.5 .
Si44 C54 H54C 109.5 .
H54A C54 H54C 109.5 .
H54B C54 H54C 109.5 .
Si44 C64 H64A 109.5 .
Si44 C64 H64B 109.5 .
H64A C64 H64B 109.5 .
Si44 C64 H64C 109.5 .
H64A C64 H64C 109.5 .
H64B C64 H64C 109.5 .
Si44 C74 H74A 109.5 .
Si44 C74 H74B 109.5 .
H74A C74 H74B 109.5 .
Si44 C74 H74C 109.5 .
H74A C74 H74C 109.5 .
H74B C74 H74C 109.5 .

loop_
_geom_bond_atom_site_label_1
_geom_bond_atom_site_label_2
_geom_bond_distance
_geom_bond_site_symmetry_2
Fe1 N11 1.995(2) .
Fe1 N21 2.000(2) .
Fe1 N1B 2.00(2) .
Fe1 N14 2.013(10) .
Fe1 N14 2.046(10) 3_666
Fe1 N1B 2.06(2) 3_666
N11 C41 1.342(3) .
N11 C12 1.435(3) .
N21 C21 1.332(3) .
N21 C13 1.430(3) .
C11 C21 1.515(4) .
C11 H11A 0.9800 .
C11 H11B 0.9800 .
C11 H11C 0.9800 .
C21 C31 1.420(4) .
C31 C41 1.407(4) .
C31 C61 1.525(4) .
C41 C51 1.519(4) .
C51 H51A 0.9800 .
C51 H51B 0.9800 .
C51 H51C 0.9800 .
C61 H61A 0.9800 .
C61 H61B 0.9800 .
C61 H61C 0.9800 .
C12 C22 1.403(4) .
C12 C62 1.403(4) .
C22 C32 1.396(4) .
C22 C72 1.506(4) .
C32 C42 1.369(4) .
C32 H32 0.9500 .
C42 C52 1.381(4) .
C42 H42 0.9500 .
C52 C62 1.396(4) .
C52 H52 0.9500 .
C62 C82 1.506(4) .
C72 H72A 0.9800 .
C72 H72B 0.9800 .
C72 H72C 0.9800 .
C82 H82A 0.9800 .
C82 H82B 0.9800 .
C82 H82C 0.9800 .
C13 C23 1.397(4) .
C13 C63 1.405(4) .
C23 C33 1.391(4) .
C23 C73 1.513(5) .
C33 C43 1.379(5) .
C33 H33 0.9500 .
C43 C53 1.379(5) .
C43 H43 0.9500 .
C53 C63 1.392(4) .
C53 H53 0.9500 .
C63 C83 1.502(5) .
C73 H73A 0.9800 .
C73 H73B 0.9800 .
C73 H73C 0.9800 .
C83 H83A 0.9800 .
C83 H83B 0.9800 .
C83 H83C 0.9800 .
N14 N24 1.26(3) .
N14 Fe1 2.046(10) 3_666
N24 C34 1.15(3) .
N1B N2B 1.22(6) .
N1B Fe1 2.06(2) 3_666
N2B C34 1.26(5) .
C34 Si44 1.811(3) .
Si44 C64 1.854(3) .
Si44 C54 1.858(3) .
Si44 C74 1.859(3) .
C54 H54A 0.9800 .
C54 H54B 0.9800 .
C54 H54C 0.9800 .
C64 H64A 0.9800 .
C64 H64B 0.9800 .
C64 H64C 0.9800 .
C74 H74A 0.9800 .
C74 H74B 0.9800 .
C74 H74C 0.9800 .

loop_
_geom_torsion_atom_site_label_1
_geom_torsion_atom_site_label_2
_geom_torsion_atom_site_label_3
_geom_torsion_atom_site_label_4
_geom_torsion
_geom_torsion_site_symmetry_1
C13 N21 C21 C31 -174.0(3) .
Fe1 N21 C21 C31 6.9(4) .
C13 N21 C21 C11 4.2(4) .
Fe1 N21 C21 C11 -174.9(2) .
N21 C21 C31 C41 15.3(4) .
C11 C21 C31 C41 -162.9(3) .
N21 C21 C31 C61 -170.5(2) .
C11 C21 C31 C61 11.3(4) .
C12 N11 C41 C31 172.6(2) .
Fe1 N11 C41 C31 -11.7(4) .
C12 N11 C41 C51 -5.0(4) .
Fe1 N11 C41 C51 170.68(17) .
C21 C31 C41 N11 -12.7(4) .
C61 C31 C41 N11 173.1(2) .
C21 C31 C41 C51 164.9(2) .
C61 C31 C41 C51 -9.3(4) .
C41 N11 C12 C22 -101.0(3) .
Fe1 N11 C12 C22 83.0(3) .
C41 N11 C12 C62 80.1(3) .
Fe1 N11 C12 C62 -96.0(2) .
C62 C12 C22 C32 -1.8(4) .
N11 C12 C22 C32 179.3(2) .
C62 C12 C22 C72 178.0(3) .
N11 C12 C22 C72 -1.0(4) .
C12 C22 C32 C42 -0.1(4) .
C72 C22 C32 C42 -179.8(3) .
C22 C32 C42 C52 0.7(5) .
C32 C42 C52 C62 0.5(5) .
C42 C52 C62 C12 -2.3(4) .
C42 C52 C62 C82 176.6(3) .
C22 C12 C62 C52 2.9(4) .
N11 C12 C62 C52 -178.2(2) .
C22 C12 C62 C82 -175.9(3) .
N11 C12 C62 C82 3.0(4) .
C21 N21 C13 C23 91.0(3) .
Fe1 N21 C13 C23 -89.8(3) .
C21 N21 C13 C63 -92.3(3) .
Fe1 N21 C13 C63 86.9(3) .
C63 C13 C23 C33 0.2(4) .
N21 C13 C23 C33 176.7(2) .
C63 C13 C23 C73 179.1(3) .
N21 C13 C23 C73 -4.3(4) .
C13 C23 C33 C43 1.5(4) .
C73 C23 C33 C43 -177.5(3) .
C23 C33 C43 C53 -1.1(4) .
C33 C43 C53 C63 -0.9(5) .
C43 C53 C63 C13 2.4(4) .
C43 C53 C63 C83 -178.0(3) .
C23 C13 C63 C53 -2.0(4) .
N21 C13 C63 C53 -178.6(2) .
C23 C13 C63 C83 178.3(3) .
N21 C13 C63 C83 1.8(4) .
Fe1 N1B N2B C34 -18(26) .
Fe1 N1B N2B C34 128(24) 3_666
N1B N2B C34 Si44 179(100) .
N24 C34 Si44 C64 -38(4) .
N2B C34 Si44 C64 1(5) .
N24 C34 Si44 C54 80(4) .
N2B C34 Si44 C54 118(5) .
N24 C34 Si44 C74 -159(4) .
N2B C34 Si44 C74 -120(5) .
